data_7216589
loop_
_publ_author_name
'Scott, Janet L.'
'Downie, Andrew P.'
'Asami, Masaya'
'Tanaka, Koichi'

_publ_section_title
;
 Chromogenic guest-responsive host compounds which allow rapid guest
 screening
;
_journal_issue 96
_journal_name_full CrystEngComm
_journal_page_first 580
_journal_paper_doi 10.1039/b206162g
_journal_volume 4
_journal_year 2002
_chemical_formula_moiety 'C42 H30 N2 O2.C6 H16 N2.2(C7 H8)'
_chemical_formula_sum 'C62 H62 N4 O2'
_chemical_formula_weight 895.16
_chemical_name_systematic
; 
3-{2-[2-(3-hydroxy-3,3-diphenyl-prop-1-ynyl)-phenylazo]-phenyl}-1,1-
diphenyl-prop-2-yn-1-ol N,N,N',N'-tetramethyethylenediamine toluene solvate 
;
_space_group_IT_number 2
_symmetry_cell_setting triclinic
_symmetry_space_group_name_Hall '-P 1'
_symmetry_space_group_name_H-M 'P -1'
_atom_sites_solution_hydrogens geom
_atom_sites_solution_primary direct
_atom_sites_solution_secondary difmap
_audit_creation_method SHELXL-97
_cell_angle_alpha 71.7440(10)
_cell_angle_beta 87.4380(10)
_cell_angle_gamma 66.6960(10)
_cell_formula_units_Z 1
_cell_length_a 9.4585(2)
_cell_length_b 10.2286(2)
_cell_length_c 15.4751(4)
_cell_measurement_temperature 273(2)
_cell_volume 1300.42(5)
_computing_cell_refinement 'Nonius collect'
_computing_data_collection 'Nonius collect'
_computing_data_reduction 'Nonius collect'
_computing_molecular_graphics X-Seed
_computing_publication_material ciftab
_computing_structure_refinement 'SHELXL-97 (Sheldrick, 1997)'
_computing_structure_solution 'SHELXS-97 (Sheldrick, 1990)'
_diffrn_ambient_temperature 273(2)
_diffrn_measured_fraction_theta_full 0.960
_diffrn_measured_fraction_theta_max 0.960
_diffrn_measurement_device_type 'Enraf Nonius Kappa CCD'
_diffrn_measurement_method 'phi and omega scans'
_diffrn_radiation_monochromator graphite
_diffrn_radiation_source 'fine-focus sealed tube'
_diffrn_radiation_type MoK\a
_diffrn_radiation_wavelength 0.71073
_diffrn_reflns_av_R_equivalents 0.0000
_diffrn_reflns_av_sigmaI/netI 0.0958
_diffrn_reflns_limit_h_max 12
_diffrn_reflns_limit_h_min 0
_diffrn_reflns_limit_k_max 13
_diffrn_reflns_limit_k_min -11
_diffrn_reflns_limit_l_max 20
_diffrn_reflns_limit_l_min -20
_diffrn_reflns_number 6192
_diffrn_reflns_theta_full 28.27
_diffrn_reflns_theta_max 28.27
_diffrn_reflns_theta_min 3.48
_exptl_absorpt_coefficient_mu 0.069
_exptl_absorpt_correction_T_max 0.9931
_exptl_absorpt_correction_T_min 0.9796
_exptl_absorpt_correction_type none
_exptl_crystal_colour orange/red
_exptl_crystal_density_diffrn 1.143
_exptl_crystal_density_method 'not measured'
_exptl_crystal_description 'clear prisms'
_exptl_crystal_F_000 478
_exptl_crystal_size_max 0.30
_exptl_crystal_size_mid 0.20
_exptl_crystal_size_min 0.10
_refine_diff_density_max 0.509
_refine_diff_density_min -0.364
_refine_diff_density_rms 0.056
_refine_ls_extinction_method none
_refine_ls_goodness_of_fit_ref 0.951
_refine_ls_hydrogen_treatment mixed
_refine_ls_matrix_type full
_refine_ls_number_parameters 279
_refine_ls_number_reflns 6192
_refine_ls_number_restraints 1
_refine_ls_restrained_S_all 0.959
_refine_ls_R_factor_all 0.1740
_refine_ls_R_factor_gt 0.0793
_refine_ls_shift/su_max 0.002
_refine_ls_shift/su_mean 0.000
_refine_ls_structure_factor_coef Fsqd
_refine_ls_weighting_details 'calc w=1/[\s^2^(Fo^2^)+(0.1753P)^2^+0.0000P] where P=(Fo^2^+2Fc^2^)/3'
_refine_ls_weighting_scheme calc
_refine_ls_wR_factor_gt 0.2403
_refine_ls_wR_factor_ref 0.2911
_reflns_number_gt 2703
_reflns_number_total 6192
_reflns_threshold_expression >2sigma(I)
_cod_data_source_file b206162g.txt
_cod_data_source_block 1.TMEDA.2toluene
_cod_depositor_comments
;
The following automatic conversions were performed:

'_symmetry_cell_setting' value 'Triclinic' changed to 'triclinic'
according to
/usr/data/users/saulius/automatic-downloads/retrospective/RSC/lib/dictionaries/cif_core.dic
dictionary named 'cif_core.dic' version 2.4.2 from 2011-04-26.

Automatic conversion script
Id: cif_fix_values 2281 2013-09-26 08:29:07Z andrius 
;
_cod_original_sg_symbol_H-M P-1
_cod_database_code 7216589

loop_
_symmetry_equiv_pos_as_xyz
'x, y, z'
'-x, -y, -z'

loop_
_atom_site_label
_atom_site_type_symbol
_atom_site_fract_x
_atom_site_fract_y
_atom_site_fract_z
_atom_site_U_iso_or_equiv
_atom_site_adp_type
_atom_site_occupancy
_atom_site_symmetry_multiplicity
_atom_site_calc_flag
_atom_site_refinement_flags
_atom_site_disorder_assembly
_atom_site_disorder_group
O1 O 0.1306(2) 0.5838(2) 0.28037(13) 0.0525(5) Uani 1 1 d . . .
H1O H 0.063(4) 0.614(4) 0.314(2) 0.064(10) Uiso 1 1 d . . .
N2 N 0.0383(3) 0.9480(2) 0.48455(14) 0.0513(6) Uani 1 1 d . . .
C1 C 0.2930(3) 0.7638(3) 0.48451(16) 0.0432(6) Uani 1 1 d . . .
C7 C 0.2475(3) 0.7552(3) 0.39975(17) 0.0454(6) Uani 1 1 d . . .
C20 C 0.0375(3) 0.8490(3) 0.18897(17) 0.0465(7) Uani 1 1 d . . .
C2 C 0.1893(3) 0.8566(3) 0.52947(17) 0.0456(7) Uani 1 1 d . . .
C10 C 0.3117(3) 0.6672(3) 0.19543(16) 0.0469(7) Uani 1 1 d . . .
C8 C 0.2151(3) 0.7382(3) 0.33160(17) 0.0462(7) Uani 1 1 d . . .
C6 C 0.4437(3) 0.6761(3) 0.52539(18) 0.0521(7) Uani 1 1 d . . .
H6 H 0.5152 0.6165 0.4955 0.063 Uiso 1 1 calc R . .
C3 C 0.2340(3) 0.8540(3) 0.61470(19) 0.0564(8) Uani 1 1 d . . .
H3 H 0.1636 0.9135 0.6450 0.068 Uiso 1 1 calc R . .
C9 C 0.1711(3) 0.7090(3) 0.25063(17) 0.0430(6) Uani 1 1 d . . .
C5 C 0.4890(4) 0.6756(3) 0.6089(2) 0.0597(8) Uani 1 1 d . . .
H5 H 0.5901 0.6170 0.6348 0.072 Uiso 1 1 calc R . .
C15 C 0.3510(4) 0.5442(3) 0.16466(18) 0.0586(8) Uani 1 1 d . . .
H15 H 0.2918 0.4875 0.1771 0.070 Uiso 1 1 calc R . .
C4 C 0.3823(4) 0.7636(3) 0.6541(2) 0.0642(9) Uani 1 1 d . . .
H4 H 0.4113 0.7612 0.7113 0.077 Uiso 1 1 calc R . .
C24 C -0.1598(4) 0.9557(5) 0.0642(2) 0.0815(11) Uani 1 1 d . . .
H24 H -0.2113 0.9437 0.0193 0.098 Uiso 1 1 calc R . .
C21 C -0.0042(4) 0.9892(3) 0.1956(2) 0.0622(8) Uani 1 1 d . . .
H21 H 0.0485 1.0028 0.2392 0.075 Uiso 1 1 calc R . .
C25 C -0.0412(4) 0.8311(4) 0.1229(2) 0.0685(9) Uani 1 1 d . . .
H25 H -0.0149 0.7362 0.1178 0.082 Uiso 1 1 calc R . .
C11 C 0.4007(4) 0.7488(4) 0.1759(2) 0.0649(9) Uani 1 1 d . . .
H11 H 0.3756 0.8317 0.1956 0.078 Uiso 1 1 calc R . .
C14 C 0.4784(4) 0.5066(4) 0.1155(2) 0.0774(11) Uani 1 1 d . . .
H14 H 0.5040 0.4245 0.0950 0.093 Uiso 1 1 calc R . .
C23 C -0.2013(4) 1.0957(4) 0.0719(2) 0.0778(10) Uani 1 1 d . . .
H23 H -0.2806 1.1784 0.0325 0.093 Uiso 1 1 calc R . .
C13 C 0.5655(4) 0.5867(5) 0.0971(2) 0.0776(11) Uani 1 1 d . . .
H13 H 0.6511 0.5597 0.0642 0.093 Uiso 1 1 calc R . .
C22 C -0.1255(4) 1.1125(4) 0.1374(2) 0.0809(11) Uani 1 1 d . . .
H22 H -0.1547 1.2070 0.1436 0.097 Uiso 1 1 calc R . .
C12 C 0.5283(4) 0.7084(5) 0.1267(2) 0.0809(11) Uani 1 1 d . . .
H12 H 0.5887 0.7640 0.1138 0.097 Uiso 1 1 calc R . .
N1G N 0.8827(3) 0.6232(3) 0.38716(15) 0.0563(6) Uani 1 1 d . . .
C1G C 0.9279(4) 0.5070(4) 0.4768(2) 0.0655(8) Uani 1 1 d . . .
H1G1 H 0.9448 0.4112 0.4697 0.079 Uiso 1 1 calc R . .
H1G2 H 0.8440 0.5304 0.5154 0.079 Uiso 1 1 calc R . .
C2G C 0.8203(4) 0.7756(4) 0.3930(3) 0.0816(10) Uani 1 1 d . . .
H2G1 H 0.7320 0.7898 0.4278 0.122 Uiso 1 1 calc R . .
H2G2 H 0.7901 0.8473 0.3326 0.122 Uiso 1 1 calc R . .
H2G3 H 0.8980 0.7896 0.4225 0.122 Uiso 1 1 calc R . .
C3G C 0.7698(4) 0.6054(5) 0.3350(2) 0.0857(11) Uani 1 1 d . . .
H3G1 H 0.6728 0.6322 0.3615 0.129 Uiso 1 1 calc R . .
H3G2 H 0.8066 0.5026 0.3366 0.129 Uiso 1 1 calc R . .
H3G3 H 0.7558 0.6695 0.2729 0.129 Uiso 1 1 calc R . .
C7T C 0.0760(18) 1.3900(17) 0.0727(9) 0.189(6) Uiso 0.50 1 d P A 1
H7T1 H 0.1275 1.3800 0.0188 0.283 Uiso 0.25 1 calc PR A 1
H7T2 H 0.0544 1.4878 0.0767 0.283 Uiso 0.25 1 calc PR A 1
H7T3 H -0.0191 1.3780 0.0697 0.283 Uiso 0.25 1 calc PR A 1
H7T4 H -0.0189 1.4505 0.0914 0.283 Uiso 0.25 1 calc PR A 1
H7T5 H 0.0541 1.3427 0.0334 0.283 Uiso 0.25 1 calc PR A 1
H7T6 H 0.1276 1.4526 0.0404 0.283 Uiso 0.25 1 calc PR A 1
C6T C 0.1680(9) 1.2834(9) 0.1473(5) 0.121(3) Uiso 0.50 1 d PG A 1
C1T C 0.1070(8) 1.2853(9) 0.2305(6) 0.131(4) Uiso 0.50 1 d PG A 1
H1T H 0.0063 1.3520 0.2318 0.158 Uiso 0.50 1 calc PR A 1
C2T C 0.1963(10) 1.1877(10) 0.3117(5) 0.172(5) Uiso 0.50 1 d PG A 1
H2T H 0.1555 1.1890 0.3674 0.207 Uiso 0.50 1 calc PR A 1
C3T C 0.3468(10) 1.0881(11) 0.3097(5) 0.176(6) Uiso 0.50 1 d PG A 1
H3T H 0.4066 1.0227 0.3641 0.211 Uiso 0.50 1 calc PR A 1
C4T C 0.4078(8) 1.0861(10) 0.2265(6) 0.139(4) Uiso 0.50 1 d PG A 1
H4T H 0.5085 1.0195 0.2252 0.167 Uiso 0.50 1 calc PR A 1
C5T C 0.3184(10) 1.1838(10) 0.1453(5) 0.120(3) Uiso 0.50 1 d PG A 1
H5T H 0.3593 1.1825 0.0896 0.144 Uiso 0.50 1 calc PR A 1
C7T2 C 0.1192(13) 1.2309(14) 0.3571(6) 0.377(16) Uiso 0.50 1 d PGD A 2
H7T7 H 0.1735 1.1707 0.4163 0.565 Uiso 0.25 1 calc PR A 2
H7T8 H 0.0266 1.2152 0.3524 0.565 Uiso 0.25 1 calc PR A 2
H7T9 H 0.0927 1.3351 0.3488 0.565 Uiso 0.25 1 calc PR A 2
H7TX H 0.0217 1.3100 0.3287 0.565 Uiso 0.25 1 calc PR A 2
H7TY H 0.1686 1.2655 0.3926 0.565 Uiso 0.25 1 calc PR A 2
H7TZ H 0.1025 1.1456 0.3962 0.565 Uiso 0.25 1 calc PR A 2
C2T2 C 0.2383(9) 1.1785(9) 0.2721(5) 0.121(3) Uiso 0.50 1 d PGD A 2
C1T2 C 0.1606(7) 1.2657(9) 0.1861(6) 0.142(4) Uiso 0.50 1 d PG A 2
H1T2 H 0.0583 1.3337 0.1806 0.171 Uiso 0.50 1 calc PR A 2
C6T2 C 0.2357(9) 1.2513(9) 0.1081(5) 0.127(3) Uiso 0.50 1 d PG A 2
H6T2 H 0.1837 1.3096 0.0506 0.152 Uiso 0.50 1 calc PR A 2
C5T2 C 0.3885(9) 1.1496(9) 0.1162(5) 0.123(3) Uiso 0.50 1 d PG A 2
H5T2 H 0.4388 1.1399 0.0641 0.148 Uiso 0.50 1 calc PR A 2
C4T2 C 0.4663(7) 1.0624(9) 0.2022(6) 0.132(4) Uiso 0.50 1 d PG A 2
H4T2 H 0.5685 0.9944 0.2076 0.158 Uiso 0.50 1 calc PR A 2
C3T2 C 0.3912(9) 1.0768(9) 0.2801(4) 0.116(3) Uiso 0.50 1 d PG A 2
H3T2 H 0.4432 1.0185 0.3377 0.139 Uiso 0.50 1 calc PR A 2

loop_
_atom_site_aniso_label
_atom_site_aniso_U_11
_atom_site_aniso_U_22
_atom_site_aniso_U_33
_atom_site_aniso_U_23
_atom_site_aniso_U_13
_atom_site_aniso_U_12
O1 0.0613(13) 0.0516(11) 0.0522(11) -0.0227(10) 0.0116(10) -0.0265(10)
N2 0.0500(14) 0.0527(13) 0.0459(13) -0.0253(11) -0.0009(10) -0.0076(10)
C1 0.0466(15) 0.0431(14) 0.0387(13) -0.0154(12) 0.0023(11) -0.0150(12)
C7 0.0442(15) 0.0452(14) 0.0451(15) -0.0178(12) 0.0054(12) -0.0137(12)
C20 0.0451(15) 0.0551(16) 0.0386(14) -0.0185(13) 0.0060(11) -0.0169(12)
C2 0.0462(15) 0.0460(14) 0.0407(14) -0.0176(12) -0.0038(12) -0.0111(12)
C10 0.0484(16) 0.0546(16) 0.0346(13) -0.0159(12) 0.0024(12) -0.0164(13)
C8 0.0482(16) 0.0483(15) 0.0409(15) -0.0189(12) 0.0068(12) -0.0151(12)
C6 0.0438(16) 0.0530(16) 0.0555(17) -0.0235(14) 0.0020(13) -0.0105(13)
C3 0.0598(18) 0.0548(16) 0.0474(16) -0.0259(14) -0.0036(14) -0.0079(14)
C9 0.0482(15) 0.0447(14) 0.0392(13) -0.0182(12) 0.0060(11) -0.0184(12)
C5 0.0522(17) 0.0570(17) 0.0609(18) -0.0208(15) -0.0104(14) -0.0099(14)
C15 0.072(2) 0.0577(17) 0.0435(15) -0.0224(14) 0.0126(14) -0.0191(15)
C4 0.069(2) 0.0646(19) 0.0481(16) -0.0219(15) -0.0153(15) -0.0103(16)
C24 0.065(2) 0.103(3) 0.063(2) -0.022(2) -0.0162(17) -0.022(2)
C21 0.069(2) 0.0517(17) 0.0554(17) -0.0149(14) -0.0070(15) -0.0142(15)
C25 0.069(2) 0.072(2) 0.0638(19) -0.0293(17) -0.0075(16) -0.0203(17)
C11 0.063(2) 0.092(2) 0.0557(18) -0.0345(18) 0.0137(15) -0.0395(18)
C14 0.082(3) 0.072(2) 0.0528(19) -0.0259(17) 0.0111(17) -0.0016(19)
C23 0.064(2) 0.076(2) 0.068(2) -0.0127(19) -0.0107(17) -0.0088(17)
C13 0.056(2) 0.107(3) 0.0534(19) -0.030(2) 0.0117(16) -0.013(2)
C22 0.089(3) 0.0549(19) 0.080(2) -0.0155(18) -0.002(2) -0.0146(18)
C12 0.062(2) 0.132(3) 0.059(2) -0.033(2) 0.0124(17) -0.050(2)
N1G 0.0560(15) 0.0650(15) 0.0475(14) -0.0159(12) 0.0061(11) -0.0258(12)
C1G 0.0624(19) 0.083(2) 0.0523(18) -0.0167(16) 0.0088(15) -0.0341(17)
C2G 0.072(2) 0.077(2) 0.084(2) -0.022(2) 0.0140(19) -0.0219(18)
C3G 0.074(2) 0.129(3) 0.064(2) -0.027(2) 0.0024(18) -0.053(2)

loop_
_atom_type_symbol
_atom_type_description
_atom_type_scat_dispersion_real
_atom_type_scat_dispersion_imag
_atom_type_scat_source
C C 0.0033 0.0016 'International Tables Vol C Tables 4.2.6.8 and 6.1.1.4'
H H 0.0000 0.0000 'International Tables Vol C Tables 4.2.6.8 and 6.1.1.4'
N N 0.0061 0.0033 'International Tables Vol C Tables 4.2.6.8 and 6.1.1.4'
O O 0.0106 0.0060 'International Tables Vol C Tables 4.2.6.8 and 6.1.1.4'

loop_
_geom_angle_atom_site_label_1
_geom_angle_atom_site_label_2
_geom_angle_atom_site_label_3
_geom_angle
_geom_angle_site_symmetry_1
_geom_angle_site_symmetry_3
N2 N2 C2 114.2(3) 2_576 .
C6 C1 C2 117.9(2) . .
C6 C1 C7 120.1(2) . .
C2 C1 C7 122.0(2) . .
C8 C7 C1 175.8(3) . .
C21 C20 C25 119.0(3) . .
C21 C20 C9 122.8(2) . .
C25 C20 C9 118.1(2) . .
C3 C2 C1 120.5(2) . .
C3 C2 N2 123.0(2) . .
C1 C2 N2 116.5(2) . .
C11 C10 C15 118.8(3) . .
C11 C10 C9 121.1(2) . .
C15 C10 C9 120.1(3) . .
C7 C8 C9 176.0(3) . .
C5 C6 C1 121.6(2) . .
C4 C3 C2 120.1(2) . .
O1 C9 C8 109.3(2) . .
O1 C9 C10 107.2(2) . .
C8 C9 C10 109.1(2) . .
O1 C9 C20 111.1(2) . .
C8 C9 C20 111.02(19) . .
C10 C9 C20 109.1(2) . .
C6 C5 C4 119.4(3) . .
C14 C15 C10 119.7(3) . .
C3 C4 C5 120.5(3) . .
C23 C24 C25 120.7(3) . .
C20 C21 C22 120.4(3) . .
C20 C25 C24 119.8(3) . .
C10 C11 C12 120.2(3) . .
C13 C14 C15 121.1(3) . .
C22 C23 C24 119.4(3) . .
C14 C13 C12 120.0(3) . .
C23 C22 C21 120.7(3) . .
C13 C12 C11 120.1(4) . .
C1G N1G C2G 112.8(2) . .
C1G N1G C3G 110.4(3) . .
C2G N1G C3G 109.8(3) . .
N1G C1G C1G 112.8(3) . 2_766
C1T C6T C5T 120.0 . .
C1T C6T C7T 115.4(8) . .
C5T C6T C7T 124.4(8) . .
C6T C1T C2T 120.0 . .
C1T C2T C3T 120.0 . .
C4T C3T C2T 120.0 . .
C5T C4T C3T 120.0 . .
C4T C5T C6T 120.0 . .
C1T2 C2T2 C3T2 120.0 . .
C1T2 C2T2 C7T2 109.8(6) . .
C3T2 C2T2 C7T2 130.1(6) . .
C2T2 C1T2 C6T2 120.0 . .
C5T2 C6T2 C1T2 120.0 . .
C6T2 C5T2 C4T2 120.0 . .
C3T2 C4T2 C5T2 120.0 . .
C4T2 C3T2 C2T2 120.0 . .

loop_
_geom_bond_atom_site_label_1
_geom_bond_atom_site_label_2
_geom_bond_distance
_geom_bond_site_symmetry_2
O1 C9 1.414(3) .
N2 N2 1.250(4) 2_576
N2 C2 1.422(3) .
C1 C6 1.396(4) .
C1 C2 1.401(3) .
C1 C7 1.437(3) .
C7 C8 1.192(3) .
C20 C21 1.366(4) .
C20 C25 1.389(4) .
C20 C9 1.542(4) .
C2 C3 1.392(3) .
C10 C11 1.368(4) .
C10 C15 1.392(4) .
C10 C9 1.536(4) .
C8 C9 1.487(3) .
C6 C5 1.378(4) .
C3 C4 1.374(4) .
C5 C4 1.389(4) .
C15 C14 1.383(4) .
C24 C23 1.369(5) .
C24 C25 1.393(5) .
C21 C22 1.398(4) .
C11 C12 1.389(4) .
C14 C13 1.341(5) .
C23 C22 1.358(5) .
C13 C12 1.371(5) .
N1G C1G 1.462(4) .
N1G C2G 1.463(4) .
N1G C3G 1.466(4) .
C1G C1G 1.505(6) 2_766
C7T C6T 1.352(14) .
C6T C1T 1.3900 .
C6T C5T 1.3900 .
C1T C2T 1.3900 .
C2T C3T 1.3900 .
C3T C4T 1.3900 .
C4T C5T 1.3900 .
C7T2 C2T2 1.766(7) .
C2T2 C1T2 1.3900 .
C2T2 C3T2 1.3900 .
C1T2 C6T2 1.3900 .
C6T2 C5T2 1.3900 .
C5T2 C4T2 1.3900 .
C4T2 C3T2 1.3900 .

loop_
_geom_torsion_atom_site_label_1
_geom_torsion_atom_site_label_2
_geom_torsion_atom_site_label_3
_geom_torsion_atom_site_label_4
_geom_torsion
_geom_torsion_site_symmetry_1
_geom_torsion_site_symmetry_4
C6 C1 C7 C8 41(4) . .
C2 C1 C7 C8 -138(4) . .
C6 C1 C2 C3 -3.6(4) . .
C7 C1 C2 C3 175.3(3) . .
C6 C1 C2 N2 178.0(2) . .
C7 C1 C2 N2 -3.1(4) . .
N2 N2 C2 C3 17.1(5) 2_576 .
N2 N2 C2 C1 -164.6(3) 2_576 .
C1 C7 C8 C9 51(6) . .
C2 C1 C6 C5 2.3(4) . .
C7 C1 C6 C5 -176.6(3) . .
C1 C2 C3 C4 2.1(5) . .
N2 C2 C3 C4 -179.6(3) . .
C7 C8 C9 O1 -7(4) . .
C7 C8 C9 C10 -124(4) . .
C7 C8 C9 C20 116(4) . .
C11 C10 C9 O1 -164.2(2) . .
C15 C10 C9 O1 15.5(3) . .
C11 C10 C9 C8 -46.1(3) . .
C15 C10 C9 C8 133.7(2) . .
C11 C10 C9 C20 75.3(3) . .
C15 C10 C9 C20 -104.9(3) . .
C21 C20 C9 O1 137.9(3) . .
C25 C20 C9 O1 -43.4(3) . .
C21 C20 C9 C8 16.0(4) . .
C25 C20 C9 C8 -165.2(3) . .
C21 C20 C9 C10 -104.2(3) . .
C25 C20 C9 C10 74.5(3) . .
C1 C6 C5 C4 0.5(5) . .
C11 C10 C15 C14 0.2(4) . .
C9 C10 C15 C14 -179.6(3) . .
C2 C3 C4 C5 0.8(5) . .
C6 C5 C4 C3 -2.1(5) . .
C25 C20 C21 C22 0.7(5) . .
C9 C20 C21 C22 179.5(3) . .
C21 C20 C25 C24 0.6(5) . .
C9 C20 C25 C24 -178.2(3) . .
C23 C24 C25 C20 -1.0(6) . .
C15 C10 C11 C12 -0.4(4) . .
C9 C10 C11 C12 179.3(3) . .
C10 C15 C14 C13 0.2(5) . .
C25 C24 C23 C22 0.1(6) . .
C15 C14 C13 C12 -0.3(5) . .
C24 C23 C22 C21 1.2(6) . .
C20 C21 C22 C23 -1.7(6) . .
C14 C13 C12 C11 0.1(5) . .
C10 C11 C12 C13 0.3(5) . .
C2G N1G C1G C1G -72.1(4) . 2_766
C3G N1G C1G C1G 164.7(3) . 2_766
C5T C6T C1T C2T 0.0 . .
C7T C6T C1T C2T -175.3(10) . .
C6T C1T C2T C3T 0.0 . .
C1T C2T C3T C4T 0.0 . .
C2T C3T C4T C5T 0.0 . .
C3T C4T C5T C6T 0.0 . .
C1T C6T C5T C4T 0.0 . .
C7T C6T C5T C4T 174.9(11) . .
C3T2 C2T2 C1T2 C6T2 0.0 . .
C7T2 C2T2 C1T2 C6T2 175.7(8) . .
C2T2 C1T2 C6T2 C5T2 0.0 . .
C1T2 C6T2 C5T2 C4T2 0.0 . .
C6T2 C5T2 C4T2 C3T2 0.0 . .
C5T2 C4T2 C3T2 C2T2 0.0 . .
C1T2 C2T2 C3T2 C4T2 0.0 . .
C7T2 C2T2 C3T2 C4T2 -174.7(9) . .
